data_4301710
loop_
_publ_author_name
'Jiong-Peng Zhao'
'Bo-Wen Hu'
'E. C. Sa\~nudo'
'Qian Yang'
'Yong-Fei Zeng'
'Xian-He Bu'

_publ_section_title
;
Tuning the Structure and Magnetism of Azido-Mediated CuII Systems by
Coligand Modifications
;
_journal_name_full 'Inorganic Chemistry'
_journal_page_first 2482
_journal_page_last 2489
_journal_paper_doi 10.1021/ic802066a
_journal_volume 48
_journal_year 2009
_chemical_formula_sum 'C11 H7 Cu N3 O2'
_chemical_formula_weight 276.74
_chemical_name_systematic
; 
 ? 
;
_space_group_IT_number 14
_symmetry_cell_setting monoclinic
_symmetry_space_group_name_Hall '-P 2ybc'
_symmetry_space_group_name_H-M 'P 1 21/c 1'
_atom_sites_solution_hydrogens geom
_atom_sites_solution_primary direct
_atom_sites_solution_secondary difmap
_audit_creation_method SHELXL-97
_cell_angle_alpha 90.00
_cell_angle_beta 101.981(11)
_cell_angle_gamma 90.00
_cell_formula_units_Z 4
_cell_length_a 15.912(12)
_cell_length_b 6.799(5)
_cell_length_c 9.948(7)
_cell_measurement_reflns_used 1691
_cell_measurement_temperature 294(2)
_cell_measurement_theta_max 26.05
_cell_measurement_theta_min 2.62
_cell_volume 1052.8(13)
_computing_cell_refinement 'Bruker SMART'
_computing_data_collection 'Bruker SMART'
_computing_data_reduction 'Bruker SAINT'
_computing_molecular_graphics 'Bruker SHELXTL'
_computing_publication_material 'Bruker SHELXTL'
_computing_structure_refinement 'SHELXL-97 (Sheldrick, 1997)'
_computing_structure_solution 'SHELXS-97 (Sheldrick, 1990)'
_diffrn_ambient_temperature 294(2)
_diffrn_measured_fraction_theta_full 0.997
_diffrn_measured_fraction_theta_max 0.997
_diffrn_measurement_device_type 'CCD area detector'
_diffrn_measurement_method 'phi and omega scans'
_diffrn_radiation_monochromator graphite
_diffrn_radiation_source 'fine-focus sealed tube'
_diffrn_radiation_type MoK\a
_diffrn_radiation_wavelength 0.71073
_diffrn_reflns_av_R_equivalents 0.0898
_diffrn_reflns_av_sigmaI/netI 0.0924
_diffrn_reflns_limit_h_max 18
_diffrn_reflns_limit_h_min -18
_diffrn_reflns_limit_k_max 8
_diffrn_reflns_limit_k_min -4
_diffrn_reflns_limit_l_max 11
_diffrn_reflns_limit_l_min -11
_diffrn_reflns_number 4935
_diffrn_reflns_theta_full 24.98
_diffrn_reflns_theta_max 24.98
_diffrn_reflns_theta_min 1.31
_exptl_absorpt_coefficient_mu 2.065
_exptl_absorpt_correction_type none
_exptl_crystal_colour green
_exptl_crystal_density_diffrn 1.746
_exptl_crystal_density_meas ?
_exptl_crystal_density_method 'not measured'
_exptl_crystal_description block
_exptl_crystal_F_000 556
_exptl_crystal_size_max 0.20
_exptl_crystal_size_mid 0.16
_exptl_crystal_size_min 0.12
_refine_diff_density_max 2.320
_refine_diff_density_min -1.341
_refine_diff_density_rms 0.241
_refine_ls_extinction_method none
_refine_ls_goodness_of_fit_ref 1.064
_refine_ls_hydrogen_treatment constr
_refine_ls_matrix_type full
_refine_ls_number_parameters 154
_refine_ls_number_reflns 1836
_refine_ls_number_restraints 0
_refine_ls_restrained_S_all 1.064
_refine_ls_R_factor_all 0.1255
_refine_ls_R_factor_gt 0.1026
_refine_ls_shift/su_max 0.000
_refine_ls_shift/su_mean 0.000
_refine_ls_structure_factor_coef Fsqd
_refine_ls_weighting_details 'calc w=1/[\s^2^(Fo^2^)+(0.1175P)^2^+32.1456P] where P=(Fo^2^+2Fc^2^)/3'
_refine_ls_weighting_scheme calc
_refine_ls_wR_factor_gt 0.2717
_refine_ls_wR_factor_ref 0.2876
_reflns_number_gt 1415
_reflns_number_total 1836
_reflns_threshold_expression >2sigma(I)
_cod_data_source_file ic802066a_si_002_3.cif
_cod_data_source_block 3
_cod_depositor_comments
;
The following automatic conversions were performed:
'_symmetry_cell_setting' value 'Monoclinic' changed to 'monoclinic'
according to '/home/saulius/struct/CIF-dictionaries/cif_core.dic'
dictionary named 'cif_core.dic' version 2.4.1 from 2010-06-29.

Automatic conversion script
Id: cif_fix_enum 1527 2010-12-29 10:47:43Z saulius 

The following automatic conversions were performed:

'_exptl_crystal_density_meas' value 'NONE' was changed to '?' - the
value is perceived as not measured.

Automatic conversion script
Id: cif_fix_values 3008 2015-01-20 13:52:24Z robertas 
;
_cod_original_cell_volume 1052.7(13)
_cod_original_sg_symbol_H-M 'P 21/c'
_cod_database_code 4301710

loop_
_symmetry_equiv_pos_as_xyz
'x, y, z'
'-x, y+1/2, -z+1/2'
'-x, -y, -z'
'x, -y-1/2, z-1/2'

loop_
_atom_site_label
_atom_site_type_symbol
_atom_site_fract_x
_atom_site_fract_y
_atom_site_fract_z
_atom_site_U_iso_or_equiv
_atom_site_adp_type
_atom_site_occupancy
_atom_site_symmetry_multiplicity
_atom_site_calc_flag
_atom_site_refinement_flags
_atom_site_disorder_assembly
_atom_site_disorder_group
Cu1 Cu 0.99284(9) 0.03162(19) 0.75370(15) 0.0191(5) Uani 1 1 d . . .
O2 O 0.9114(7) 0.4364(14) 0.6095(10) 0.040(2) Uani 1 1 d . . .
O1 O 0.8857(6) 0.1177(14) 0.6395(9) 0.034(2) Uani 1 1 d . . .
N1 N 0.9933(7) -0.2116(14) 0.6431(10) 0.024(2) Uani 1 1 d . . .
N2 N 0.9506(8) -0.2132(18) 0.5258(12) 0.036(3) Uani 1 1 d . . .
N3 N 0.9142(9) -0.214(2) 0.4114(12) 0.048(4) Uani 1 1 d . . .
C1 C 0.8626(8) 0.289(2) 0.5938(13) 0.029(3) Uani 1 1 d . . .
C11 C 0.7213(9) 0.484(2) 0.5282(14) 0.034(3) Uani 1 1 d . . .
C10 C 0.6352(8) 0.491(2) 0.4484(15) 0.033(3) Uani 1 1 d . . .
C8 C 0.6967(11) 0.793(2) 0.6391(18) 0.046(4) Uani 1 1 d . . .
H8A H 0.7161 0.8900 0.7043 0.056 Uiso 1 1 calc R . .
C2 C 0.7721(9) 0.313(2) 0.5126(14) 0.030(3) Uani 1 1 d . . .
C9 C 0.7502(9) 0.641(2) 0.6203(16) 0.041(4) Uani 1 1 d . . .
H9A H 0.8067 0.6410 0.6693 0.049 Uiso 1 1 calc R . .
C3 C 0.7379(10) 0.164(2) 0.4213(16) 0.043(4) Uani 1 1 d . . .
H3A H 0.7703 0.0524 0.4133 0.051 Uiso 1 1 calc R . .
C5 C 0.6035(9) 0.340(3) 0.3546(15) 0.045(4) Uani 1 1 d . . .
H5A H 0.5480 0.3485 0.3021 0.054 Uiso 1 1 calc R . .
C4 C 0.6535(10) 0.182(3) 0.3402(17) 0.048(4) Uani 1 1 d . . .
H4A H 0.6321 0.0850 0.2765 0.058 Uiso 1 1 calc R . .
C6 C 0.5824(10) 0.657(3) 0.4638(19) 0.050(4) Uani 1 1 d . . .
H6A H 0.5276 0.6666 0.4090 0.061 Uiso 1 1 calc R . .
C7 C 0.6113(13) 0.802(3) 0.558(2) 0.060(5) Uani 1 1 d . . .
H7A H 0.5754 0.9062 0.5690 0.072 Uiso 1 1 calc R . .

loop_
_atom_site_aniso_label
_atom_site_aniso_U_11
_atom_site_aniso_U_22
_atom_site_aniso_U_33
_atom_site_aniso_U_23
_atom_site_aniso_U_13
_atom_site_aniso_U_12
Cu1 0.0293(8) 0.0033(8) 0.0222(8) 0.0006(6) -0.0005(5) 0.0009(6)
O2 0.054(6) 0.016(5) 0.039(6) 0.009(4) -0.014(4) -0.007(4)
O1 0.040(5) 0.022(5) 0.033(5) 0.005(4) -0.006(4) -0.002(4)
N1 0.043(6) 0.008(5) 0.018(5) 0.000(4) 0.001(4) -0.004(4)
N2 0.041(7) 0.034(8) 0.032(7) 0.015(5) 0.005(5) 0.005(5)
N3 0.064(9) 0.058(9) 0.022(7) -0.010(6) 0.006(6) -0.024(7)
C1 0.034(7) 0.035(9) 0.020(6) -0.004(6) 0.008(5) 0.000(6)
C11 0.043(8) 0.029(8) 0.028(7) 0.001(6) -0.001(6) 0.000(6)
C10 0.031(7) 0.034(8) 0.037(8) 0.007(6) 0.010(5) 0.008(6)
C8 0.053(10) 0.032(9) 0.056(10) -0.011(7) 0.015(8) 0.005(7)
C2 0.033(7) 0.027(8) 0.030(7) 0.006(6) 0.004(5) -0.002(6)
C9 0.037(8) 0.032(9) 0.052(9) -0.003(7) 0.009(7) 0.000(6)
C3 0.041(8) 0.030(8) 0.052(9) -0.006(7) -0.001(7) 0.000(6)
C5 0.032(8) 0.066(12) 0.034(8) 0.006(8) -0.002(6) -0.004(8)
C4 0.039(9) 0.050(10) 0.048(9) -0.013(8) -0.007(7) -0.002(7)
C6 0.029(8) 0.053(11) 0.067(11) 0.007(9) 0.005(7) 0.006(7)
C7 0.064(12) 0.050(12) 0.070(13) 0.002(9) 0.023(10) 0.007(9)

loop_
_atom_type_symbol
_atom_type_description
_atom_type_scat_dispersion_real
_atom_type_scat_dispersion_imag
_atom_type_scat_source
C C 0.0033 0.0016 'International Tables Vol C Tables 4.2.6.8 and 6.1.1.4'
H H 0.0000 0.0000 'International Tables Vol C Tables 4.2.6.8 and 6.1.1.4'
N N 0.0061 0.0033 'International Tables Vol C Tables 4.2.6.8 and 6.1.1.4'
O O 0.0106 0.0060 'International Tables Vol C Tables 4.2.6.8 and 6.1.1.4'
Cu Cu 0.3201 1.2651 'International Tables Vol C Tables 4.2.6.8 and 6.1.1.4'

loop_
_geom_angle_atom_site_label_1
_geom_angle_atom_site_label_2
_geom_angle_atom_site_label_3
_geom_angle
_geom_angle_site_symmetry_1
_geom_angle_site_symmetry_3
_geom_angle_publ_flag
O2 Cu1 O1 170.4(5) 2_746 . ?
O2 Cu1 N1 91.0(4) 2_746 . ?
O1 Cu1 N1 91.8(4) . . ?
O2 Cu1 N1 86.8(4) 2_746 2_756 ?
O1 Cu1 N1 91.5(4) . 2_756 ?
N1 Cu1 N1 172.30(17) . 2_756 ?
O2 Cu1 N3 97.5(5) 2_746 3_756 ?
O1 Cu1 N3 91.8(4) . 3_756 ?
N1 Cu1 N3 88.8(4) . 3_756 ?
N1 Cu1 N3 84.1(4) 2_756 3_756 ?
C1 O2 Cu1 137.0(9) . 2_756 ?
C1 O1 Cu1 129.7(9) . . ?
N2 N1 Cu1 118.1(9) . . ?
N2 N1 Cu1 117.3(9) . 2_746 ?
Cu1 N1 Cu1 116.8(5) . 2_746 ?
N3 N2 N1 176.1(15) . . ?
N2 N3 Cu1 111.3(10) . 3_756 ?
O2 C1 O1 123.9(12) . . ?
O2 C1 C2 118.6(12) . . ?
O1 C1 C2 117.4(12) . . ?
C9 C11 C10 118.6(13) . . ?
C9 C11 C2 124.2(13) . . ?
C10 C11 C2 117.2(12) . . ?
C5 C10 C11 120.9(13) . . ?
C5 C10 C6 120.4(14) . . ?
C11 C10 C6 118.6(14) . . ?
C9 C8 C7 119.8(16) . . ?
C9 C8 H8A 120.1 . . ?
C7 C8 H8A 120.1 . . ?
C3 C2 C11 120.2(13) . . ?
C3 C2 C1 118.3(13) . . ?
C11 C2 C1 121.5(12) . . ?
C8 C9 C11 121.7(15) . . ?
C8 C9 H9A 119.1 . . ?
C11 C9 H9A 119.1 . . ?
C2 C3 C4 120.2(14) . . ?
C2 C3 H3A 119.9 . . ?
C4 C3 H3A 119.9 . . ?
C4 C5 C10 120.5(14) . . ?
C4 C5 H5A 119.8 . . ?
C10 C5 H5A 119.8 . . ?
C5 C4 C3 120.9(15) . . ?
C5 C4 H4A 119.6 . . ?
C3 C4 H4A 119.6 . . ?
C7 C6 C10 121.2(15) . . ?
C7 C6 H6A 119.4 . . ?
C10 C6 H6A 119.4 . . ?
C6 C7 C8 119.9(16) . . ?
C6 C7 H7A 120.0 . . ?
C8 C7 H7A 120.0 . . ?

loop_
_geom_bond_atom_site_label_1
_geom_bond_atom_site_label_2
_geom_bond_distance
_geom_bond_site_symmetry_2
_geom_bond_publ_flag
Cu1 O2 1.932(9) 2_746 ?
Cu1 O1 1.932(9) . ?
Cu1 N1 1.987(10) . ?
Cu1 N1 2.014(10) 2_756 ?
Cu1 N3 2.726(13) 3_756 ?
O2 C1 1.257(16) . ?
O2 Cu1 1.932(9) 2_756 ?
O1 C1 1.277(17) . ?
N1 N2 1.222(16) . ?
N1 Cu1 2.014(10) 2_746 ?
N2 N3 1.165(17) . ?
N3 Cu1 2.726(13) 3_756 ?
C1 C2 1.506(18) . ?
C11 C9 1.42(2) . ?
C11 C10 1.433(19) . ?
C11 C2 1.447(19) . ?
C10 C5 1.41(2) . ?
C10 C6 1.44(2) . ?
C8 C9 1.38(2) . ?
C8 C7 1.43(3) . ?
C8 H8A 0.9300 . ?
C2 C3 1.39(2) . ?
C9 H9A 0.9300 . ?
C3 C4 1.42(2) . ?
C3 H3A 0.9300 . ?
C5 C4 1.36(2) . ?
C5 H5A 0.9300 . ?
C4 H4A 0.9300 . ?
C6 C7 1.37(3) . ?
C6 H6A 0.9300 . ?
C7 H7A 0.9300 . ?
